data_1530473
loop_
_publ_author_name
'Nacken, B.'
'Bronger, W.'

_publ_section_title
;
 Ueber die Systeme Liy Pt Dx und Liy Pd Dx
;
_journal_name_full 'Journal of the Less-Common Metals'
_journal_page_first 323
_journal_page_last 325
_journal_volume 52
_journal_year 1977
_chemical_formula_sum 'D0.66 Li Pt'
_chemical_name_systematic 'Li Pt D0.66'
_space_group_IT_number 156
_symmetry_space_group_name_Hall 'P 3 -2"'
_symmetry_space_group_name_H-M 'P 3 m 1'
_cell_angle_alpha 90
_cell_angle_beta 90
_cell_angle_gamma 120
_cell_formula_units_Z 1
_cell_length_a 2.728
_cell_length_b 2.728
_cell_length_c 4.226
_cell_volume 27.236
_citation_journal_id_ASTM JCOMAH
_cod_data_source_file Nacken_JCOMAH_1977_142.cif
_cod_data_source_block D0.66Li1Pt1
_cod_original_cell_volume 27.23634
_cod_original_formula_sum 'D0.66 Li1 Pt1'
_cod_database_code 1530473

loop_
_symmetry_equiv_pos_as_xyz
x,y,z
-y,x-y,z
-x+y,-x,z
-y,-x,z
x,x-y,z
-x+y,y,z

loop_
_atom_site_label
_atom_site_type_symbol
_atom_site_fract_x
_atom_site_fract_y
_atom_site_fract_z
_atom_site_occupancy
_atom_site_U_iso_or_equiv
D1 D 0 0 0.37 0.33 0.0
D2 D 0.3333 0.6667 0.905 0.33 0.0
Li1 Li 0.3333 0.6667 0.5 1 0.0
Pt1 Pt 0 0 0 1 0.0
